data_7107450
loop_
_publ_author_name
'Ridla Bakri'
'Andrew Booth'
'Gavin Harle'
'Paul S. Middleton'
'Corinne Wills'
'William Clegg'
'Ross W. Harrington'
'R. John Errington'

_publ_section_title
;
 Rational addition of capping groups to the phosphomolybdate Keggin anion
 [PMo<sub>12</sub>O<sub>40</sub>]<sup>3-</sup> by mild, non-aqueous
 reductive aggregation
;
_journal_name_full 'Chem. Commun.'
_journal_page_first 2779
_journal_paper_doi 10.1039/c2cc17670j
_journal_volume 48
_journal_year 2012
_chemical_formula_moiety '3 C16 H36 N +,Mo12 O40 P Sb2 3-'
_chemical_formula_sum 'C48 H108 Mo12 N3 O40 P Sb2'
_chemical_formula_weight 2793.12
_chemical_name_systematic
;
?
;
_space_group_IT_number 5
_symmetry_cell_setting monoclinic
_symmetry_space_group_name_Hall 'C 2y'
_symmetry_space_group_name_H-M 'C 1 2 1'
_atom_sites_solution_hydrogens geom
_atom_sites_solution_primary direct
_atom_sites_solution_secondary difmap
_audit_creation_method SHELXL-97
_cell_angle_alpha 90.00
_cell_angle_beta 96.447(16)
_cell_angle_gamma 90.00
_cell_formula_units_Z 2
_cell_length_a 26.922(10)
_cell_length_b 14.066(4)
_cell_length_c 11.8345(11)
_cell_measurement_reflns_used 27116
_cell_measurement_temperature 150(2)
_cell_measurement_theta_max 27.5
_cell_measurement_theta_min 2.5
_cell_volume 4453(2)
_computing_cell_refinement EvalCCD
_computing_data_collection 'Nonius COLLECT'
_computing_data_reduction EvalCCD
_computing_molecular_graphics 'Bruker SHELXTL'
_computing_publication_material 'Bruker SHELXTL and local programs'
_computing_structure_refinement 'Bruker SHELXTL'
_computing_structure_solution 'Bruker SHELXTL'
_diffrn_ambient_temperature 150(2)
_diffrn_measured_fraction_theta_full 0.993
_diffrn_measured_fraction_theta_max 0.989
_diffrn_measurement_device_type 'Nonius KappaCCD diffractometer'
_diffrn_measurement_method '\f and \w scans'
_diffrn_radiation_monochromator graphite
_diffrn_radiation_source 'sealed tube'
_diffrn_radiation_type MoK\a
_diffrn_radiation_wavelength 0.71073
_diffrn_reflns_av_R_equivalents 0.0265
_diffrn_reflns_av_sigmaI/netI 0.0365
_diffrn_reflns_limit_h_max 34
_diffrn_reflns_limit_h_min -34
_diffrn_reflns_limit_k_max 18
_diffrn_reflns_limit_k_min -18
_diffrn_reflns_limit_l_max 15
_diffrn_reflns_limit_l_min -15
_diffrn_reflns_number 27110
_diffrn_reflns_theta_full 25.00
_diffrn_reflns_theta_max 27.52
_diffrn_reflns_theta_min 3.91
_exptl_absorpt_coefficient_mu 2.319
_exptl_absorpt_correction_T_max 0.543
_exptl_absorpt_correction_T_min 0.457
_exptl_absorpt_correction_type multi-scan
_exptl_absorpt_process_details SADABS
_exptl_crystal_colour blue
_exptl_crystal_density_diffrn 2.083
_exptl_crystal_density_method 'not measured'
_exptl_crystal_description block
_exptl_crystal_F_000 2716
_exptl_crystal_size_max 0.40
_exptl_crystal_size_mid 0.35
_exptl_crystal_size_min 0.30
_platon_squeeze_details
;
;
_refine_diff_density_max 1.022
_refine_diff_density_min -1.387
_refine_diff_density_rms 0.148
_refine_ls_abs_structure_details 'Flack H D (1983), Acta Cryst. A39, 876-881'
_refine_ls_abs_structure_Flack 0.47(5)
_refine_ls_extinction_coef 0.00015(3)
_refine_ls_extinction_expression Fc^*^=kFc[1+0.001xFc^2^\l^3^/sin(2\q)]^-1/4^
_refine_ls_extinction_method SHELXL
_refine_ls_goodness_of_fit_ref 1.050
_refine_ls_hydrogen_treatment constr
_refine_ls_matrix_type full
_refine_ls_number_parameters 461
_refine_ls_number_reflns 9548
_refine_ls_number_restraints 326
_refine_ls_restrained_S_all 1.049
_refine_ls_R_factor_all 0.0585
_refine_ls_R_factor_gt 0.0468
_refine_ls_shift/su_max 0.068
_refine_ls_shift/su_mean 0.002
_refine_ls_structure_factor_coef Fsqd
_refine_ls_weighting_details 'calc w=1/[\s^2^(Fo^2^)+(0.0353P)^2^+58.2558P] where P=(Fo^2^+2Fc^2^)/3'
_refine_ls_weighting_scheme calc
_refine_ls_wR_factor_gt 0.1042
_refine_ls_wR_factor_ref 0.1102
_reflns_number_gt 8182
_reflns_number_total 9548
_reflns_threshold_expression I>2\s(I)
_cod_data_source_file c2cc17670j.txt
_cod_data_source_block rje419_salt_of_3
_cod_original_sg_symbol_H-M 'C 2'
_cod_database_code 7107450
_computing_special_details
;
TITL rje419 in C2
CELL 0.71073 26.922 14.066 11.8345 90.000 96.447 90.000
ZERR 2.00 0.010 0.004 0.0011 0.000 0.016 0.000
LATT -7
SYMM -X, Y, -Z
SFAC C H N O P MO SB
UNIT 96 216 6 80 2 24 4

TEMP -123
SIZE 0.4 0.35 0.3
OMIT -4 0 4

L.S. 8
ACTA 50
BOND
FMAP 2
PLAN 10
FREE MO3 SB

REM DELU $MO SB $O
DELU 0.005 $C $N
SIMU 0.005 $C $N

TWIN
WGHT 0.035300 58.255802
EXTI 0.000145
BASF 0.46571
FVAR 0.40627 0.59608 0.68258 0.68993
MO1 6 0.465005 0.558738 0.194994 11.00000 0.01598 0.11298 =
0.01825 -0.00144 0.00227 -0.00390
MO2 6 0.419028 0.380444 0.358975 11.00000 0.02210 0.04137 =
0.04819 -0.02311 0.00961 -0.01475
MO3 6 0.547842 0.376650 0.338501 11.00000 0.03007 0.03741 =
0.05095 -0.01477 0.01965 0.00311
MO4 6 0.632197 0.567833 0.482286 11.00000 0.01212 0.03231 =
0.02434 0.00391 0.00361 -0.00311
MO5 6 0.550246 0.754041 0.341189 11.00000 0.02995 0.03179 =
0.07019 0.02534 0.01482 -0.00577
MO6 6 0.581975 0.750115 0.637937 11.00000 0.02112 0.04259 =
0.06340 -0.02448 0.00062 -0.00874
SB 7 0.587416 0.562780 0.211793 11.00000 0.01734 0.07449 =
0.02211 0.00207 0.00741 -0.00236
P 5 0.500000 0.567545 0.500000 10.50000 0.00955 0.01567 =
0.01685 0.00000 0.00124 0.00000
O1 4 0.452706 0.557295 0.054025 11.00000 0.02668 0.16864 =
0.02282 -0.00981 0.00068 -0.02450
O2 4 0.424634 0.459066 0.229389 11.00000 0.01791 0.15072 =
0.10258 0.05610 0.01931 0.00528
O3 4 0.380170 0.299400 0.300926 11.00000 0.04791 0.07256 =
0.10621 -0.05917 -0.00862 0.00293
O4 4 0.482651 0.321656 0.314653 11.00000 0.02749 0.06823 =
0.06253 -0.03670 0.01625 -0.00553
O5 4 0.574029 0.290410 0.268621 11.00000 0.06969 0.07548 =
0.12290 -0.05764 0.04566 -0.02951
O6 4 0.560594 0.347038 0.481674 11.00000 0.03511 0.01655 =
0.07654 0.00980 0.00709 0.00883
O7 4 0.527128 0.468888 0.216764 11.00000 0.02120 0.08318 =
0.10508 0.03624 0.01206 0.01002
O8 4 0.526470 0.644939 0.215745 11.00000 0.01878 0.08924 =
0.07055 -0.02804 0.00099 0.00806
O9 4 0.608775 0.656117 0.342993 11.00000 0.05868 0.04226 =
0.02915 0.01148 0.00246 0.01379
O10 4 0.599645 0.482040 0.357881 11.00000 0.05496 0.03843 =
0.02475 0.00048 -0.00292 -0.01306
O11 4 0.486605 0.778753 0.360039 11.00000 0.02907 0.04984 =
0.06025 0.01977 0.00807 0.00166
O12 4 0.574839 0.831093 0.257095 11.00000 0.06511 0.04230 =
0.09831 0.04016 0.04180 -0.00389
O13 4 0.625664 0.475106 0.585597 11.00000 0.08554 0.05770 =
0.03938 0.00861 -0.00205 -0.01729
O14 4 0.693065 0.562041 0.462633 11.00000 0.01788 0.07104 =
0.03360 0.02114 0.00694 0.00748
O15 4 0.578897 0.805508 0.485589 11.00000 0.03906 0.01662 =
0.07666 0.00128 -0.00174 -0.00580
O16 4 0.631123 0.668112 0.583040 11.00000 0.10130 0.04421 =
0.02495 -0.00744 0.00481 0.03998
O17 4 0.571986 0.650467 0.751127 11.00000 0.02293 0.11311 =
0.09371 0.03658 0.01463 0.01532
O18 4 0.616885 0.835949 0.703306 11.00000 0.03357 0.08292 =
0.18048 -0.08188 0.00634 -0.02841
O19 4 0.546363 0.625333 0.488728 11.00000 0.01496 0.02461 =
0.03133 -0.00110 0.00605 -0.00330
O20 4 0.489457 0.497732 0.393226 11.00000 0.01815 0.03311 =
0.01754 -0.00616 0.00578 -0.00426
SAME 0.01 N1 C5 > C16 C1 > C4
SAME 0.01 N1 C13 > C16 C9 > C12 C5 > C8 C1 > C4
SAME 0.01 N1 > C2 C3A C4A C5 C6 C7A C8A C9 > C11 C12A C13 > C15 C16A
N1 3 0.734471 0.849105 0.341638 11.00000 0.04478 0.06888 =
0.07378 -0.00199 0.00600 -0.01082
C1 1 0.684249 0.892094 0.352125 11.00000 0.04133 0.06476 =
0.08277 -0.00418 0.00599 -0.00835
AFIX 23
H1A 2 0.665077 0.847585 0.395406 11.00000 -1.20000
H1B 2 0.666086 0.898187 0.274961 11.00000 -1.20000
AFIX 0
C2 1 0.684934 0.988429 0.409382 11.00000 0.04325 0.06685 =
0.09553 -0.00521 0.00582 -0.00382
PART -1
AFIX 23
H2A 2 0.707878 1.031436 0.374070 41.00000 -1.20000
H2B 2 0.697435 0.981586 0.490890 41.00000 -1.20000
AFIX 23
PART -2
H2C 2 0.703412 1.034295 0.366337 -41.00000 -1.20000
H2D 2 0.702462 0.983481 0.487300 -41.00000 -1.20000
AFIX 0
PART -1
C3 1 0.631763 1.032019 0.397744 41.00000 0.04634 0.06600 =
0.09897 -0.00454 0.00676 -0.00036
AFIX 23
H3A 2 0.620046 1.041005 0.316123 41.00000 -1.20000
H3B 2 0.608653 0.987070 0.429455 41.00000 -1.20000
AFIX 0
C4 1 0.630100 1.124758 0.457274 41.00000 0.05029 0.06400 =
0.10465 -0.00557 0.00076 -0.00039
AFIX 33
H4A 2 0.596022 1.150222 0.445891 41.00000 -1.50000
H4B 2 0.653029 1.169480 0.426451 41.00000 -1.50000
H4C 2 0.640152 1.115749 0.538748 41.00000 -1.50000
AFIX 0
PART 0
C5 1 0.766511 0.909991 0.273962 11.00000 0.05654 0.08151 =
0.08258 0.01215 0.01021 -0.01208
AFIX 23
H5A 2 0.798618 0.876708 0.269302 11.00000 -1.20000
H5B 2 0.774068 0.970093 0.315932 11.00000 -1.20000
AFIX 0
C6 1 0.743865 0.934080 0.154403 11.00000 0.07930 0.10394 =
0.08766 0.01990 0.00533 -0.00773
PART -1
AFIX 23
H6A 2 0.718377 0.984603 0.156413 31.00000 -1.20000
H6B 2 0.727614 0.877260 0.117272 31.00000 -1.20000
AFIX 23
PART -2
H6C 2 0.708185 0.950803 0.155186 -31.00000 -1.20000
H6D 2 0.745759 0.877855 0.104749 -31.00000 -1.20000
AFIX 0
PART -1
C7 1 0.787172 0.968986 0.087175 31.00000 0.08547 0.11146 =
0.09032 0.02510 0.00820 -0.00876
AFIX 23
H7A 2 0.815416 0.923774 0.100228 31.00000 -1.20000
H7B 2 0.775368 0.968354 0.004879 31.00000 -1.20000
AFIX 0
C8 1 0.805470 1.065883 0.119549 31.00000 0.08753 0.12791 =
0.10506 0.02102 -0.00084 -0.02316
AFIX 33
H8A 2 0.833415 1.082196 0.076777 31.00000 -1.50000
H8B 2 0.816728 1.067553 0.201201 31.00000 -1.50000
H8C 2 0.778344 1.111854 0.102036 31.00000 -1.50000
AFIX 0
PART 0
C9 1 0.723859 0.753987 0.287290 11.00000 0.04516 0.07261 =
0.07125 -0.01067 0.01043 -0.01030
AFIX 23
H9A 2 0.704235 0.764103 0.212381 11.00000 -1.20000
H9B 2 0.702573 0.717552 0.334835 11.00000 -1.20000
AFIX 0
C10 1 0.769221 0.693437 0.269607 11.00000 0.04537 0.07752 =
0.07491 -0.00924 0.01704 -0.00962
AFIX 23
H10A 2 0.790086 0.685222 0.343333 11.00000 -1.20000
H10B 2 0.789566 0.726880 0.217331 11.00000 -1.20000
AFIX 0
C11 1 0.754252 0.594771 0.219968 11.00000 0.06073 0.08095 =
0.07817 -0.01253 0.02094 -0.00351
PART -1
AFIX 23
H11A 2 0.739858 0.556849 0.278803 31.00000 -1.20000
H11B 2 0.727921 0.602999 0.155279 31.00000 -1.20000
AFIX 23
PART -2
H11C 2 0.728180 0.567679 0.263186 -31.00000 -1.20000
H11D 2 0.739346 0.602912 0.140207 -31.00000 -1.20000
AFIX 0
PART -1
C12 1 0.796598 0.541086 0.180293 31.00000 0.07516 0.09330 =
0.08240 -0.01482 0.02937 0.00399
AFIX 33
H12A 2 0.784154 0.481597 0.144455 31.00000 -1.50000
H12B 2 0.821308 0.526769 0.245322 31.00000 -1.50000
H12C 2 0.812244 0.579506 0.124951 31.00000 -1.50000
AFIX 0
PART 0
C13 1 0.765044 0.840089 0.455383 11.00000 0.04696 0.06103 =
0.06506 -0.00495 0.00359 -0.01744
AFIX 23
H13A 2 0.772169 0.904495 0.486846 11.00000 -1.20000
H13B 2 0.797410 0.809915 0.444701 11.00000 -1.20000
AFIX 0
C14 1 0.739698 0.782275 0.540604 11.00000 0.05341 0.05969 =
0.05939 -0.01175 -0.00087 -0.02810
AFIX 23
H14A 2 0.737653 0.714885 0.516395 11.00000 -1.20000
H14B 2 0.705249 0.806021 0.543524 11.00000 -1.20000
AFIX 0
C15 1 0.769338 0.789731 0.659678 11.00000 0.06111 0.06473 =
0.05850 -0.00924 0.00312 -0.02734
PART -1
AFIX 23
H15A 2 0.803125 0.762649 0.656953 21.00000 -1.20000
H15B 2 0.773297 0.857616 0.680879 21.00000 -1.20000
AFIX 23
PART -2
H15C 2 0.754093 0.745732 0.711241 -21.00000 -1.20000
H15D 2 0.803865 0.767392 0.654301 -21.00000 -1.20000
AFIX 0
PART -1
C16 1 0.744391 0.738993 0.748555 21.00000 0.06678 0.05685 =
0.06478 0.00543 0.01107 -0.00444
AFIX 33
H16A 2 0.764727 0.745273 0.822221 21.00000 -1.50000
H16B 2 0.740739 0.671557 0.728519 21.00000 -1.50000
H16C 2 0.711318 0.766817 0.753312 21.00000 -1.50000
AFIX 0
PART -2
C3A 1 0.631001 1.024832 0.415004 -41.00000 0.04628 0.06617 =
0.09957 -0.00478 0.00578 -0.00054
AFIX 23
H3C 2 0.612467 0.977497 0.455850 -41.00000 -1.20000
H3D 2 0.632353 1.084728 0.459174 -41.00000 -1.20000
AFIX 0
C4A 1 0.603393 1.042113 0.301092 -41.00000 0.05656 0.06898 =
0.10594 -0.00300 0.00009 0.00832
AFIX 33
H4D 2 0.568673 1.058922 0.309497 -41.00000 -1.50000
H4E 2 0.604036 0.984435 0.254828 -41.00000 -1.50000
H4F 2 0.619244 1.094389 0.263755 -41.00000 -1.50000
AFIX 0
C7A 1 0.771805 1.018422 0.106124 -31.00000 0.08484 0.10847 =
0.09064 0.02439 0.00524 -0.01016
AFIX 23
H7C 2 0.791591 1.051589 0.169861 -31.00000 -1.20000
H7D 2 0.795490 0.993182 0.055326 -31.00000 -1.20000
AFIX 0
C8A 1 0.738277 1.088373 0.041822 -31.00000 0.09758 0.10917 =
0.09952 0.02537 -0.00450 -0.00899
AFIX 33
H8D 2 0.758432 1.137583 0.010086 -31.00000 -1.50000
H8E 2 0.716552 1.117797 0.093039 -31.00000 -1.50000
H8F 2 0.717732 1.055874 -0.020071 -31.00000 -1.50000
AFIX 0
C12A 1 0.796129 0.525855 0.222393 -31.00000 0.07150 0.08728 =
0.08019 -0.01188 0.02354 0.00332
AFIX 33
H12D 2 0.783755 0.465732 0.188113 -31.00000 -1.50000
H12E 2 0.810158 0.514719 0.301318 -31.00000 -1.50000
H12F 2 0.822116 0.551624 0.179347 -31.00000 -1.50000
AFIX 0
C16A 1 0.772056 0.884885 0.712099 -21.00000 0.06029 0.06345 =
0.06062 -0.01135 0.00336 -0.04676
AFIX 33
H16D 2 0.791594 0.881525 0.787023 -21.00000 -1.50000
H16E 2 0.738220 0.907352 0.720601 -21.00000 -1.50000
H16F 2 0.788162 0.929061 0.663534 -21.00000 -1.50000
PART 0

HKLF 4

REM rje419 in C2
REM R1 = 0.0468 for 8182 Fo > 4sig(Fo) and 0.0585 for all 9548 data
REM 461 parameters refined using 326 restraints

END

;

loop_
_symmetry_equiv_pos_as_xyz
'x, y, z'
'-x, y, -z'
'x+1/2, y+1/2, z'
'-x+1/2, y+1/2, -z'

loop_
_atom_site_label
_atom_site_type_symbol
_atom_site_fract_x
_atom_site_fract_y
_atom_site_fract_z
_atom_site_U_iso_or_equiv
_atom_site_adp_type
_atom_site_occupancy
_atom_site_symmetry_multiplicity
_atom_site_calc_flag
_atom_site_refinement_flags
_atom_site_disorder_assembly
_atom_site_disorder_group
Mo1 Mo 0.46501(2) 0.55874(17) 0.19499(5) 0.0490(3) Uani 1 1 d . . .
Mo2 Mo 0.41903(4) 0.38044(8) 0.35898(11) 0.0368(3) Uani 1 1 d . . .
Mo3 Mo 0.54784(4) 0.37665(8) 0.33850(11) 0.0383(3) Uani 1 1 d . . .
Mo4 Mo 0.632197(15) 0.56783(11) 0.48229(4) 0.02280(12) Uani 1 1 d . . .
Mo5 Mo 0.55025(4) 0.75404(8) 0.34119(13) 0.0433(4) Uani 1 1 d . . .
Mo6 Mo 0.58198(4) 0.75011(8) 0.63794(13) 0.0427(4) Uani 1 1 d . . .
Sb Sb 0.587416(14) 0.56278(11) 0.21179(3) 0.03759(14) Uani 1 1 d . . .
P P 0.5000 0.5675(4) 0.5000 0.0140(3) Uani 1 2 d S . .
O1 O 0.45271(18) 0.5573(15) 0.0540(4) 0.073(3) Uani 1 1 d . . .
O2 O 0.4246(4) 0.4591(11) 0.2294(12) 0.089(5) Uani 1 1 d . . .
O3 O 0.3802(4) 0.2994(9) 0.3009(12) 0.077(4) Uani 1 1 d . . .
O4 O 0.4827(2) 0.3217(6) 0.3147(7) 0.052(2) Uani 1 1 d . . .
O5 O 0.5740(5) 0.2904(10) 0.2686(14) 0.087(5) Uani 1 1 d . . .
O6 O 0.5606(2) 0.3470(5) 0.4817(7) 0.0427(18) Uani 1 1 d . . .
O7 O 0.5271(4) 0.4689(9) 0.2168(12) 0.069(4) Uani 1 1 d . . .
O8 O 0.5265(3) 0.6449(9) 0.2157(10) 0.060(3) Uani 1 1 d . . .
O9 O 0.6088(4) 0.6561(7) 0.3430(8) 0.044(2) Uani 1 1 d . . .
O10 O 0.5996(4) 0.4820(7) 0.3579(7) 0.040(2) Uani 1 1 d . . .
O11 O 0.4866(2) 0.7788(6) 0.3600(7) 0.0462(18) Uani 1 1 d . . .
O12 O 0.5748(4) 0.8311(8) 0.2571(12) 0.066(4) Uani 1 1 d . . .
O13 O 0.6257(5) 0.4751(9) 0.5856(9) 0.062(3) Uani 1 1 d . . .
O14 O 0.69307(15) 0.5620(10) 0.4626(4) 0.0405(14) Uani 1 1 d . . .
O15 O 0.5789(3) 0.8055(5) 0.4856(7) 0.0447(19) Uani 1 1 d . . .
O16 O 0.6311(5) 0.6681(8) 0.5830(8) 0.057(3) Uani 1 1 d . . .
O17 O 0.5720(4) 0.6505(11) 0.7511(12) 0.076(4) Uani 1 1 d . . .
O18 O 0.6169(4) 0.8359(10) 0.7033(15) 0.099(6) Uani 1 1 d . . .
O19 O 0.54636(17) 0.6253(4) 0.4887(4) 0.0234(11) Uani 1 1 d . . .
O20 O 0.48946(17) 0.4977(4) 0.3932(4) 0.0226(10) Uani 1 1 d . . .
N1 N 0.7345(3) 0.8491(6) 0.3416(7) 0.0625(14) Uani 1 1 d DU . .
C1 C 0.6842(3) 0.8921(7) 0.3521(10) 0.0630(18) Uani 1 1 d DU A .
H1A H 0.6651 0.8476 0.3954 0.076 Uiso 1 1 calc R . .
H1B H 0.6661 0.8982 0.2750 0.076 Uiso 1 1 calc R . .
C2 C 0.6849(3) 0.9884(8) 0.4094(12) 0.069(2) Uani 1 1 d DU . .
H2A H 0.7079 1.0314 0.3741 0.082 Uiso 0.69(2) 1 calc PR A -1
H2B H 0.6974 0.9816 0.4909 0.082 Uiso 0.69(2) 1 calc PR A -1
H2C H 0.7034 1.0343 0.3663 0.082 Uiso 0.31(2) 1 calc PR A -2
H2D H 0.7025 0.9835 0.4873 0.082 Uiso 0.31(2) 1 calc PR A -2
C3 C 0.6318(4) 1.0320(11) 0.398(2) 0.071(2) Uani 0.69(2) 1 d PDU A -1
H3A H 0.6200 1.0410 0.3161 0.085 Uiso 0.69(2) 1 calc PR A -1
H3B H 0.6087 0.9871 0.4295 0.085 Uiso 0.69(2) 1 calc PR A -1
C4 C 0.6301(6) 1.1248(12) 0.4573(18) 0.074(3) Uani 0.69(2) 1 d PDU A -1
H4A H 0.5960 1.1502 0.4459 0.110 Uiso 0.69(2) 1 calc PR A -1
H4B H 0.6530 1.1695 0.4265 0.110 Uiso 0.69(2) 1 calc PR A -1
H4C H 0.6402 1.1157 0.5387 0.110 Uiso 0.69(2) 1 calc PR A -1
C5 C 0.7665(5) 0.9100(10) 0.2740(10) 0.073(2) Uani 1 1 d DU B .
H5A H 0.7986 0.8767 0.2693 0.088 Uiso 1 1 calc R . .
H5B H 0.7741 0.9701 0.3159 0.088 Uiso 1 1 calc R . .
C6 C 0.7439(5) 0.9341(11) 0.1544(10) 0.091(2) Uani 1 1 d DU . .
H6A H 0.7184 0.9846 0.1564 0.109 Uiso 0.683(16) 1 calc PR B -1
H6B H 0.7276 0.8773 0.1173 0.109 Uiso 0.683(16) 1 calc PR B -1
H6C H 0.7082 0.9508 0.1552 0.109 Uiso 0.317(16) 1 calc PR B -2
H6D H 0.7458 0.8779 0.1047 0.109 Uiso 0.317(16) 1 calc PR B -2
C7 C 0.7872(7) 0.9690(16) 0.0872(14) 0.096(3) Uani 0.683(16) 1 d PDU B -1
H7A H 0.8154 0.9238 0.1002 0.115 Uiso 0.683(16) 1 calc PR B -1
H7B H 0.7754 0.9684 0.0049 0.115 Uiso 0.683(16) 1 calc PR B -1
C8 C 0.8055(7) 1.0659(17) 0.1195(17) 0.108(4) Uani 0.683(16) 1 d PDU B -1
H8A H 0.8334 1.0822 0.0768 0.162 Uiso 0.683(16) 1 calc PR B -1
H8B H 0.8167 1.0676 0.2012 0.162 Uiso 0.683(16) 1 calc PR B -1
H8C H 0.7783 1.1119 0.1020 0.162 Uiso 0.683(16) 1 calc PR B -1
C9 C 0.7239(4) 0.7540(8) 0.2873(12) 0.0627(19) Uani 1 1 d DU . .
H9A H 0.7042 0.7641 0.2124 0.075 Uiso 1 1 calc R . .
H9B H 0.7026 0.7176 0.3348 0.075 Uiso 1 1 calc R . .
C10 C 0.7692(3) 0.6934(7) 0.2696(11) 0.065(2) Uani 1 1 d DU B .
H10A H 0.7901 0.6852 0.3433 0.078 Uiso 1 1 calc R . .
H10B H 0.7896 0.7269 0.2173 0.078 Uiso 1 1 calc R . .
C11 C 0.7543(4) 0.5948(7) 0.2200(11) 0.072(2) Uani 1 1 d DU . .
H11A H 0.7399 0.5568 0.2788 0.087 Uiso 0.683(16) 1 calc PR B -1
H11B H 0.7279 0.6030 0.1553 0.087 Uiso 0.683(16) 1 calc PR B -1
H11C H 0.7282 0.5677 0.2632 0.087 Uiso 0.317(16) 1 calc PR B -2
H11D H 0.7393 0.6029 0.1402 0.087 Uiso 0.317(16) 1 calc PR B -2
C12 C 0.7966(6) 0.5411(13) 0.1803(17) 0.082(4) Uani 0.683(16) 1 d PDU B -1
H12A H 0.7842 0.4816 0.1445 0.123 Uiso 0.683(16) 1 calc PR B -1
H12B H 0.8213 0.5268 0.2453 0.123 Uiso 0.683(16) 1 calc PR B -1
H12C H 0.8122 0.5795 0.1250 0.123 Uiso 0.683(16) 1 calc PR B -1
C13 C 0.7650(5) 0.8401(11) 0.4554(10) 0.0579(17) Uani 1 1 d DU . .
H13A H 0.7722 0.9045 0.4868 0.069 Uiso 1 1 calc R . .
H13B H 0.7974 0.8099 0.4447 0.069 Uiso 1 1 calc R . .
C14 C 0.7397(5) 0.7823(11) 0.5406(10) 0.0580(18) Uani 1 1 d DU C .
H14A H 0.7377 0.7149 0.5164 0.070 Uiso 1 1 calc R . .
H14B H 0.7052 0.8060 0.5435 0.070 Uiso 1 1 calc R . .
C15 C 0.7693(5) 0.7897(9) 0.6597(10) 0.062(2) Uani 1 1 d DU . .
H15A H 0.8031 0.7626 0.6570 0.074 Uiso 0.60(2) 1 calc PR C -1
H15B H 0.7733 0.8576 0.6809 0.074 Uiso 0.60(2) 1 calc PR C -1
H15C H 0.7541 0.7457 0.7112 0.074 Uiso 0.40(2) 1 calc PR C -2
H15D H 0.8039 0.7674 0.6543 0.074 Uiso 0.40(2) 1 calc PR C -2
C16 C 0.7444(8) 0.7390(15) 0.7486(14) 0.063(4) Uani 0.60(2) 1 d PDU C -1
H16A H 0.7647 0.7453 0.8222 0.094 Uiso 0.60(2) 1 calc PR C -1
H16B H 0.7407 0.6716 0.7285 0.094 Uiso 0.60(2) 1 calc PR C -1
H16C H 0.7113 0.7668 0.7533 0.094 Uiso 0.60(2) 1 calc PR C -1
C3A C 0.6310(6) 1.025(2) 0.415(3) 0.071(3) Uani 0.31(2) 1 d PDU A -2
H3C H 0.6125 0.9775 0.4558 0.085 Uiso 0.31(2) 1 calc PR A -2
H3D H 0.6324 1.0847 0.4592 0.085 Uiso 0.31(2) 1 calc PR A -2
C4A C 0.6034(10) 1.042(3) 0.301(3) 0.078(4) Uani 0.31(2) 1 d PDU A -2
H4D H 0.5687 1.0589 0.3095 0.117 Uiso 0.31(2) 1 calc PR A -2
H4E H 0.6040 0.9844 0.2548 0.117 Uiso 0.31(2) 1 calc PR A -2
H4F H 0.6192 1.0944 0.2638 0.117 Uiso 0.31(2) 1 calc PR A -2
C7A C 0.7718(11) 1.018(2) 0.106(3) 0.095(3) Uani 0.317(16) 1 d PDU B -2
H7C H 0.7916 1.0516 0.1699 0.114 Uiso 0.317(16) 1 calc PR B -2
H7D H 0.7955 0.9932 0.0553 0.114 Uiso 0.317(16) 1 calc PR B -2
C8A C 0.7383(16) 1.088(2) 0.042(4) 0.103(6) Uani 0.317(16) 1 d PDU B -2
H8D H 0.7584 1.1376 0.0101 0.155 Uiso 0.317(16) 1 calc PR B -2
H8E H 0.7166 1.1178 0.0930 0.155 Uiso 0.317(16) 1 calc PR B -2
H8F H 0.7177 1.0559 -0.0201 0.155 Uiso 0.317(16) 1 calc PR B -2
C12A C 0.7961(9) 0.5259(18) 0.222(4) 0.079(4) Uani 0.317(16) 1 d PDU B -2
H12D H 0.7838 0.4657 0.1881 0.118 Uiso 0.317(16) 1 calc PR B -2
H12E H 0.8102 0.5147 0.3013 0.118 Uiso 0.317(16) 1 calc PR B -2
H12F H 0.8221 0.5516 0.1793 0.118 Uiso 0.317(16) 1 calc PR B -2
C16A C 0.7721(11) 0.8849(16) 0.712(2) 0.062(5) Uani 0.40(2) 1 d PDU C -2
H16D H 0.7916 0.8815 0.7870 0.093 Uiso 0.40(2) 1 calc PR C -2
H16E H 0.7382 0.9074 0.7206 0.093 Uiso 0.40(2) 1 calc PR C -2
H16F H 0.7882 0.9291 0.6635 0.093 Uiso 0.40(2) 1 calc PR C -2

loop_
_atom_site_aniso_label
_atom_site_aniso_U_11
_atom_site_aniso_U_22
_atom_site_aniso_U_33
_atom_site_aniso_U_23
_atom_site_aniso_U_13
_atom_site_aniso_U_12
Mo1 0.0160(2) 0.1130(8) 0.0182(2) -0.0014(8) 0.00227(17) -0.0039(7)
Mo2 0.0221(5) 0.0414(7) 0.0482(8) -0.0231(6) 0.0096(5) -0.0147(4)
Mo3 0.0301(6) 0.0374(7) 0.0509(8) -0.0148(5) 0.0197(5) 0.0031(5)
Mo4 0.01212(18) 0.0323(3) 0.0243(2) 0.0039(5) 0.00361(15) -0.0031(5)
Mo5 0.0300(6) 0.0318(6) 0.0702(10) 0.0253(6) 0.0148(6) -0.0058(5)
Mo6 0.0211(5) 0.0426(7) 0.0634(10) -0.0245(6) 0.0006(5) -0.0087(5)
Sb 0.01734(17) 0.0745(4) 0.02211(18) 0.0021(5) 0.00741(13) -0.0024(5)
P 0.0096(7) 0.0157(9) 0.0168(8) 0.000 0.0012(6) 0.000
O1 0.027(2) 0.169(9) 0.023(2) -0.010(7) 0.0007(19) -0.025(7)
O2 0.018(4) 0.151(13) 0.103(9) 0.056(8) 0.019(5) 0.005(5)
O3 0.048(6) 0.073(9) 0.106(10) -0.059(7) -0.009(6) 0.003(5)
O4 0.027(3) 0.068(6) 0.063(5) -0.037(4) 0.016(3) -0.006(3)
O5 0.070(8) 0.075(9) 0.123(12) -0.058(8) 0.046(8) -0.030(6)
O6 0.035(4) 0.017(4) 0.077(5) 0.010(3) 0.007(3) 0.009(3)
O7 0.021(4) 0.083(8) 0.105(10) 0.036(6) 0.012(5) 0.010(4)
O8 0.019(4) 0.089(8) 0.071(7) -0.028(6) 0.001(4) 0.008(4)
O9 0.059(5) 0.042(5) 0.029(4) 0.011(3) 0.002(3) 0.014(4)
O10 0.055(4) 0.038(5) 0.025(4) 0.000(3) -0.003(3) -0.013(3)
O11 0.029(3) 0.050(5) 0.060(5) 0.020(4) 0.008(3) 0.002(3)
O12 0.065(7) 0.042(6) 0.098(9) 0.040(6) 0.042(6) -0.004(5)
O13 0.086(8) 0.058(7) 0.039(6) 0.009(5) -0.002(5) -0.017(6)
O14 0.0179(18) 0.071(4) 0.034(2) 0.021(6) 0.0069(16) 0.007(5)
O15 0.039(4) 0.017(4) 0.077(5) 0.001(3) -0.002(4) -0.006(3)
O16 0.101(8) 0.044(6) 0.025(5) -0.007(4) 0.005(5) 0.040(5)
O17 0.023(4) 0.113(9) 0.094(8) 0.037(7) 0.015(5) 0.015(5)
O18 0.034(5) 0.083(10) 0.180(15) -0.082(10) 0.006(7) -0.028(6)
O19 0.015(2) 0.025(3) 0.031(3) -0.001(2) 0.0060(18) -0.0033(19)
O20 0.018(2) 0.033(3) 0.018(2) -0.006(2) 0.0058(17) -0.0043(19)
N1 0.045(3) 0.069(3) 0.074(3) -0.002(3) 0.006(3) -0.011(3)
C1 0.041(3) 0.065(4) 0.083(4) -0.004(4) 0.006(3) -0.008(3)
C2 0.043(3) 0.067(4) 0.096(5) -0.005(4) 0.006(4) -0.004(3)
C3 0.046(4) 0.066(5) 0.099(6) -0.005(5) 0.007(4) 0.000(4)
C4 0.050(6) 0.064(6) 0.105(8) -0.006(6) 0.001(6) 0.000(5)
C5 0.057(4) 0.082(5) 0.083(4) 0.012(4) 0.010(3) -0.012(4)
C6 0.079(5) 0.104(6) 0.088(4) 0.020(5) 0.005(4) -0.008(5)
C7 0.085(6) 0.111(7) 0.090(5) 0.025(5) 0.008(5) -0.009(6)
C8 0.088(7) 0.128(8) 0.105(8) 0.021(8) -0.001(7) -0.023(7)
C9 0.045(3) 0.073(4) 0.071(4) -0.011(3) 0.010(3) -0.010(3)
C10 0.045(4) 0.078(4) 0.075(4) -0.009(4) 0.017(4) -0.010(3)
C11 0.061(4) 0.081(5) 0.078(5) -0.013(4) 0.021(4) -0.004(4)
C12 0.075(6) 0.093(8) 0.082(8) -0.015(7) 0.029(6) 0.004(6)
C13 0.047(3) 0.061(4) 0.065(3) -0.005(3) 0.004(3) -0.017(3)
C14 0.053(4) 0.060(4) 0.059(3) -0.012(3) -0.001(3) -0.028(3)
C15 0.061(5) 0.065(5) 0.058(3) -0.009(4) 0.003(4) -0.027(4)
C16 0.067(8) 0.057(9) 0.065(6) 0.005(7) 0.011(7) -0.004(7)
C3A 0.046(4) 0.066(5) 0.100(6) -0.005(5) 0.006(4) -0.001(4)
C4A 0.057(7) 0.069(8) 0.106(8) -0.003(8) 0.000(6) 0.008(7)
C7A 0.085(6) 0.108(7) 0.091(5) 0.024(5) 0.005(5) -0.010(6)
C8A 0.098(11) 0.109(10) 0.100(11) 0.025(9) -0.004(10) -0.009(9)
C12A 0.071(7) 0.087(7) 0.080(9) -0.012(8) 0.024(8) 0.003(6)
C16A 0.060(9) 0.063(8) 0.061(8) -0.011(7) 0.003(8) -0.047(8)

loop_
_atom_type_symbol
_atom_type_description
_atom_type_scat_dispersion_real
_atom_type_scat_dispersion_imag
_atom_type_scat_source
C C 0.0033 0.0016 'International Tables Vol C Tables 4.2.6.8 and 6.1.1.4'
H H 0.0000 0.0000 'International Tables Vol C Tables 4.2.6.8 and 6.1.1.4'
N N 0.0061 0.0033 'International Tables Vol C Tables 4.2.6.8 and 6.1.1.4'
O O 0.0106 0.0060 'International Tables Vol C Tables 4.2.6.8 and 6.1.1.4'
P P 0.1023 0.0942 'International Tables Vol C Tables 4.2.6.8 and 6.1.1.4'
Mo Mo -1.6832 0.6857 'International Tables Vol C Tables 4.2.6.8 and 6.1.1.4'
Sb Sb -0.5866 1.5461 'International Tables Vol C Tables 4.2.6.8 and 6.1.1.4'

loop_
_geom_angle_atom_site_label_1
_geom_angle_atom_site_label_2
_geom_angle_atom_site_label_3
_geom_angle
_geom_angle_site_symmetry_1
_geom_angle_site_symmetry_3
O1 Mo1 O2 99.0(7) . .
O1 Mo1 O7 100.5(7) . .
O1 Mo1 O8 101.2(6) . .
O1 Mo1 O17 108.0(7) . 2_656
O1 Mo1 O20 158.9(8) . .
O2 Mo1 O7 89.8(5) . .
O2 Mo1 O8 155.8(5) . .
O2 Mo1 O17 96.0(4) . 2_656
O2 Mo1 O20 68.6(4) . .
O7 Mo1 O8 73.6(3) . .
O7 Mo1 O17 149.5(6) . 2_656
O7 Mo1 O20 63.7(4) . .
O8 Mo1 O17 90.3(5) . 2_656
O8 Mo1 O20 88.1(4) . .
O17 Mo1 O20 90.7(5) 2_656 .
O2 Mo2 O3 99.8(7) . .
O2 Mo2 O4 83.3(4) . .
O2 Mo2 O6 150.7(5) . 2_656
O2 Mo2 O13 89.0(6) . 2_656
O2 Mo2 O20 67.9(4) . .
O3 Mo2 O4 97.2(5) . .
O3 Mo2 O6 109.4(6) . 2_656
O3 Mo2 O13 103.0(6) . 2_656
O3 Mo2 O20 162.9(5) . .
O4 Mo2 O6 89.9(3) . 2_656
O4 Mo2 O13 159.3(5) . 2_656
O4 Mo2 O20 70.4(2) . .
O6 Mo2 O13 87.5(4) 2_656 2_656
O6 Mo2 O20 83.0(2) 2_656 .
O13 Mo2 O20 88.9(4) 2_656 .
O4 Mo3 O5 93.7(5) . .
O4 Mo3 O6 97.1(4) . .
O4 Mo3 O7 88.8(4) . .
O4 Mo3 O10 157.0(4) . .
O4 Mo3 O20 73.4(3) . .
O5 Mo3 O6 105.1(7) . .
O5 Mo3 O7 102.5(7) . .
O5 Mo3 O10 105.3(5) . .
O5 Mo3 O20 162.7(6) . .
O6 Mo3 O7 151.3(5) . .
O6 Mo3 O10 90.4(4) . .
O6 Mo3 O20 88.4(3) . .
O7 Mo3 O10 74.7(4) . .
O7 Mo3 O20 66.4(4) . .
O10 Mo3 O20 85.2(3) . .
O9 Mo4 O10 73.4(2) . .
O9 Mo4 O13 155.7(5) . .
O9 Mo4 O14 97.5(4) . .
O9 Mo4 O16 91.7(4) . .
O9 Mo4 O19 68.3(3) . .
O10 Mo4 O13 89.7(5) . .
O10 Mo4 O14 102.7(5) . .
O10 Mo4 O16 152.4(5) . .
O10 Mo4 O19 83.5(3) . .
O13 Mo4 O14 103.2(6) . .
O13 Mo4 O16 96.0(3) . .
O13 Mo4 O19 93.0(5) . .
O14 Mo4 O16 102.2(6) . .
O14 Mo4 O19 162.5(4) . .
O16 Mo4 O19 69.3(4) . .
O8 Mo5 O9 72.9(4) . .
O8 Mo5 O11 90.6(4) . .
O8 Mo5 O12 99.1(6) . .
O8 Mo5 O15 157.2(4) . .
O9 Mo5 O11 149.2(4) . .
O9 Mo5 O12 94.9(5) . .
O9 Mo5 O15 90.7(4) . .
O11 Mo5 O12 113.6(5) . .
O11 Mo5 O15 96.3(4) . .
O12 Mo5 O15 98.0(6) . .
O11 Mo6 O15 89.2(3) 2_656 .
O11 Mo6 O16 147.3(4) 2_656 .
O11 Mo6 O17 86.3(4) 2_656 .
O11 Mo6 O18 109.9(5) 2_656 .
O15 Mo6 O16 83.5(4) . .
O15 Mo6 O17 155.6(5) . .
O15 Mo6 O18 95.9(7) . .
O16 Mo6 O17 87.4(5) . .
O16 Mo6 O18 102.6(6) . .
O17 Mo6 O18 108.2(8) . .
O7 Sb O8 74.1(3) . .
O7 Sb O9 122.0(5) . .
O7 Sb O10 71.4(4) . .
O8 Sb O9 77.1(4) . .
O8 Sb O10 110.5(5) . .
O9 Sb O10 73.5(2) . .
O19 P O19 114.8(6) . 2_656
O19 P O20 109.6(3) . .
O19 P O20 109.0(3) . 2_656
O19 P O20 109.6(3) 2_656 2_656
O19 P O20 109.0(3) 2_656 .
O20 P O20 104.3(5) . 2_656
Mo1 O2 Mo2 135.9(8) . .
Mo2 O4 Mo3 125.9(4) . .
Mo2 O6 Mo3 151.9(4) 2_656 .
Mo1 O7 Mo3 130.2(6) . .
Mo1 O7 Sb 103.1(6) . .
Mo3 O7 Sb 106.2(5) . .
Mo1 O8 Mo5 132.2(5) . .
Mo1 O8 Sb 107.9(6) . .
Mo5 O8 Sb 104.0(4) . .
Mo4 O9 Mo5 123.8(4) . .
Mo4 O9 Sb 104.3(4) . .
Mo5 O9 Sb 105.4(4) . .
Mo3 O10 Mo4 138.8(5) . .
Mo3 O10 Sb 105.3(4) . .
Mo4 O10 Sb 107.2(4) . .
Mo5 O11 Mo6 155.6(5) . 2_656
Mo2 O13 Mo4 145.8(7) 2_656 .
Mo5 O15 Mo6 129.5(4) . .
Mo4 O16 Mo6 137.4(8) . .
Mo1 O17 Mo6 151.1(7) 2_656 .
Mo4 O19 P 128.0(4) . .
Mo1 O20 Mo2 87.70(15) . .
Mo1 O20 Mo3 95.68(16) . .
Mo1 O20 P 122.1(3) . .
Mo2 O20 Mo3 89.76(18) . .
Mo2 O20 P 126.5(2) . .
Mo3 O20 P 124.9(3) . .
C1 N1 C5 112.9(7) . .
C1 N1 C9 105.4(7) . .
C1 N1 C13 111.6(7) . .
C5 N1 C9 111.8(8) . .
C5 N1 C13 103.6(7) . .
C9 N1 C13 111.6(7) . .
N1 C1 C2 115.6(7) . .
C1 C2 C3 110.5(8) . .
C1 C2 C3A 110.5(11) . .
C2 C3 C4 112.5(10) . .
N1 C5 C6 115.4(8) . .
C5 C6 C7 107.5(9) . .
C5 C6 C7A 110.8(11) . .
C6 C7 C8 113.7(11) . .
N1 C9 C10 116.2(8) . .
C9 C10 C11 112.1(7) . .
C10 C11 C12 113.6(9) . .
C10 C11 C12A 114.5(12) . .
N1 C13 C14 113.5(7) . .
C13 C14 C15 110.2(7) . .
C14 C15 C16 112.6(9) . .
C14 C15 C16A 116.3(11) . .
C2 C3A C4A 113.0(12) . .
C6 C7A C8A 113.8(13) . .
N1 C1 H1A 108.4 . .
N1 C1 H1B 108.4 . .
H1A C1 H1B 107.4 . .
H1A C1 C2 108.4 . .
H1B C1 C2 108.4 . .
C1 C2 H2A 109.6 . .
C1 C2 H2B 109.6 . .
C1 C2 H2C 109.5 . .
C1 C2 H2D 109.5 . .
H2A C2 H2B 108.1 . .
H2A C2 C3 109.6 . .
H2B C2 C3 109.6 . .
H2C C2 H2D 108.1 . .
H2C C2 C3A 109.5 . .
H2D C2 C3A 109.5 . .
C2 C3 H3A 109.1 . .
C2 C3 H3B 109.1 . .
H3A C3 H3B 107.8 . .
H3A C3 C4 109.1 . .
H3B C3 C4 109.1 . .
C3 C4 H4A 109.5 . .
C3 C4 H4B 109.5 . .
C3 C4 H4C 109.5 . .
H4A C4 H4B 109.5 . .
H4A C4 H4C 109.5 . .
H4B C4 H4C 109.5 . .
N1 C5 H5A 108.4 . .
N1 C5 H5B 108.4 . .
H5A C5 H5B 107.5 . .
H5A C5 C6 108.4 . .
H5B C5 C6 108.4 . .
C5 C6 H6A 110.2 . .
C5 C6 H6B 110.2 . .
C5 C6 H6C 109.5 . .
C5 C6 H6D 109.5 . .
H6A C6 H6B 108.5 . .
H6A C6 C7 110.2 . .
H6B C6 C7 110.2 . .
H6C C6 H6D 108.1 . .
H6C C6 C7A 109.5 . .
H6D C6 C7A 109.5 . .
C6 C7 H7A 108.8 . .
C6 C7 H7B 108.8 . .
H7A C7 H7B 107.7 . .
H7A C7 C8 108.9 . .
H7B C7 C8 108.8 . .
C7 C8 H8A 109.5 . .
C7 C8 H8B 109.5 . .
C7 C8 H8C 109.5 . .
H8A C8 H8B 109.5 . .
H8A C8 H8C 109.5 . .
H8B C8 H8C 109.5 . .
N1 C9 H9A 108.2 . .
N1 C9 H9B 108.2 . .
H9A C9 H9B 107.4 . .
H9A C9 C10 108.2 . .
H9B C9 C10 108.2 . .
C9 C10 H10A 109.2 . .
C9 C10 H10B 109.2 . .
H10A C10 H10B 107.9 . .
H10A C10 C11 109.2 . .
H10B C10 C11 109.2 . .
C10 C11 H11A 108.8 . .
C10 C11 H11B 108.8 . .
C10 C11 H11C 108.6 . .
C10 C11 H11D 108.6 . .
H11A C11 H11B 107.7 . .
H11A C11 C12 108.8 . .
H11B C11 C12 108.9 . .
H11C C11 H11D 107.6 . .
H11C C11 C12A 108.6 . .
H11D C11 C12A 108.6 . .
C11 C12 H12A 109.5 . .
C11 C12 H12B 109.5 . .
C11 C12 H12C 109.5 . .
H12A C12 H12B 109.5 . .
H12A C12 H12C 109.5 . .
H12B C12 H12C 109.5 . .
N1 C13 H13A 108.9 . .
N1 C13 H13B 108.9 . .
H13A C13 H13B 107.7 . .
H13A C13 C14 108.9 . .
H13B C13 C14 108.9 . .
C13 C14 H14A 109.6 . .
C13 C14 H14B 109.6 . .
H14A C14 H14B 108.1 . .
H14A C14 C15 109.6 . .
H14B C14 C15 109.6 . .
C14 C15 H15A 109.1 . .
C14 C15 H15B 109.1 . .
C14 C15 H15C 108.2 . .
C14 C15 H15D 108.2 . .
H15A C15 H15B 107.8 . .
H15A C15 C16 109.1 . .
H15B C15 H15C 119.1 . .
H15B C15 C16 109.1 . .
H15C C15 H15D 107.4 . .
H15C C15 C16A 108.2 . .
H15D C15 C16A 108.2 . .
C15 C16 H16A 109.5 . .
C15 C16 H16B 109.5 . .
C15 C16 H16C 109.5 . .
H16A C16 H16B 109.5 . .
H16A C16 H16C 109.5 . .
H16B C16 H16C 109.5 . .
C2 C3A H3C 109.0 . .
C2 C3A H3D 109.0 . .
H3C C3A H3D 107.8 . .
H3C C3A C4A 109.0 . .
H3D C3A C4A 109.0 . .
C3A C4A H4D 109.5 . .
C3A C4A H4E 109.5 . .
C3A C4A H4F 109.5 . .
H4D C4A H4E 109.5 . .
H4D C4A H4F 109.5 . .
H4E C4A H4F 109.5 . .
C6 C7A H7C 108.8 . .
C6 C7A H7D 108.8 . .
H7C C7A H7D 107.7 . .
H7C C7A C8A 108.8 . .
H7D C7A C8A 108.8 . .
C7A C8A H8D 109.5 . .
C7A C8A H8E 109.5 . .
C7A C8A H8F 109.5 . .
H8D C8A H8E 109.5 . .
H8D C8A H8F 109.5 . .
H8E C8A H8F 109.5 . .
C11 C12A H12D 109.5 . .
C11 C12A H12E 109.5 . .
C11 C12A H12F 109.5 . .
H12D C12A H12E 109.5 . .
H12D C12A H12F 109.5 . .
H12E C12A H12F 109.5 . .
C15 C16A H16D 109.5 . .
C15 C16A H16E 109.5 . .
C15 C16A H16F 109.5 . .
H16D C16A H16E 109.5 . .
H16D C16A H16F 109.5 . .
H16E C16A H16F 109.5 . .

loop_
_geom_bond_atom_site_label_1
_geom_bond_atom_site_label_2
_geom_bond_distance
_geom_bond_site_symmetry_2
Mo1 O1 1.664(5) .
Mo1 O2 1.847(13) .
Mo1 O7 2.089(11) .
Mo1 O8 2.044(11) .
Mo1 O17 1.790(13) 2_656
Mo1 O20 2.515(5) .
Mo2 O2 1.910(13) .
Mo2 O3 1.645(11) .
Mo2 O4 2.024(7) .
Mo2 O6 1.961(9) 2_656
Mo2 O13 1.957(12) 2_656
Mo2 O20 2.512(5) .
Mo3 O4 1.910(7) .
Mo3 O5 1.668(12) .
Mo3 O6 1.741(8) .
Mo3 O7 1.972(12) .
Mo3 O10 2.031(9) .
Mo3 O20 2.453(5) .
Mo4 O9 2.103(9) .
Mo4 O10 2.025(9) .
Mo4 O13 1.810(11) .
Mo4 O14 1.683(4) .
Mo4 O16 1.849(9) .
Mo4 O19 2.458(5) .
Mo5 O8 2.181(11) .
Mo5 O9 2.091(10) .
Mo5 O11 1.787(7) .
Mo5 O12 1.659(9) .
Mo5 O15 1.935(8) .
Mo6 O11 1.893(7) 2_656
Mo6 O15 1.957(8) .
Mo6 O16 1.923(10) .
Mo6 O17 1.978(13) .
Mo6 O18 1.666(10) .
Sb O7 2.098(11) .
Sb O8 2.012(10) .
Sb O9 2.065(10) .
Sb O10 2.064(9) .
P O19 1.508(6) .
P O19 1.508(6) 2_656
P O20 1.600(6) .
P O20 1.600(6) 2_656
O6 Mo2 1.961(9) 2_656
O11 Mo6 1.893(7) 2_656
O13 Mo2 1.957(12) 2_656
O17 Mo1 1.790(13) 2_656
N1 C1 1.499(8) .
N1 C5 1.508(9) .
N1 C9 1.498(9) .
N1 C13 1.502(9) .
C1 C2 1.514(10) .
C2 C3 1.549(11) .
C2 C3A 1.548(11) .
C3 C4 1.486(12) .
C5 C6 1.515(10) .
C6 C7 1.563(11) .
C6 C7A 1.548(11) .
C7 C8 1.485(13) .
C9 C10 1.522(10) .
C10 C11 1.543(10) .
C11 C12 1.487(12) .
C11 C12A 1.485(12) .
C13 C14 1.516(9) .
C14 C15 1.543(10) .
C15 C16 1.492(12) .
C15 C16A 1.474(12) .
C3A C4A 1.485(13) .
C7A C8A 1.486(13) .
C1 H1A 0.990 .
C1 H1B 0.990 .
C2 H2A 0.990 .
C2 H2B 0.990 .
C2 H2C 0.990 .
C2 H2D 0.990 .
C3 H3A 0.990 .
C3 H3B 0.990 .
C4 H4A 0.980 .
C4 H4B 0.980 .
C4 H4C 0.980 .
C5 H5A 0.990 .
C5 H5B 0.990 .
C6 H6A 0.990 .
C6 H6B 0.990 .
C6 H6C 0.990 .
C6 H6D 0.990 .
C7 H7A 0.990 .
C7 H7B 0.990 .
C8 H8A 0.980 .
C8 H8B 0.980 .
C8 H8C 0.980 .
C9 H9A 0.990 .
C9 H9B 0.990 .
C10 H10A 0.990 .
C10 H10B 0.990 .
C11 H11A 0.990 .
C11 H11B 0.990 .
C11 H11C 0.990 .
C11 H11D 0.990 .
C12 H12A 0.980 .
C12 H12B 0.980 .
C12 H12C 0.980 .
C13 H13A 0.990 .
C13 H13B 0.990 .
C14 H14A 0.990 .
C14 H14B 0.990 .
C15 H15A 0.990 .
C15 H15B 0.990 .
C15 H15C 0.990 .
C15 H15D 0.990 .
C16 H16A 0.980 .
C16 H16B 0.980 .
C16 H16C 0.980 .
C3A H3C 0.990 .
C3A H3D 0.990 .
C4A H4D 0.980 .
C4A H4E 0.980 .
C4A H4F 0.980 .
C7A H7C 0.990 .
C7A H7D 0.990 .
C8A H8D 0.980 .
C8A H8E 0.980 .
C8A H8F 0.980 .
C12A H12D 0.980 .
C12A H12E 0.980 .
C12A H12F 0.980 .
C16A H16D 0.980 .
C16A H16E 0.980 .
C16A H16F 0.980 .

loop_
_platon_squeeze_void_nr
_platon_squeeze_void_average_x
_platon_squeeze_void_average_y
_platon_squeeze_void_average_z
_platon_squeeze_void_volume
_platon_squeeze_void_count_electrons
_platon_squeeze_void_content
1 0.000 0.546 -0.008 585 89 ' '
2 0.500 1.046 0.029 585 89 ' '
